data_1100671
loop_
_publ_author_name
'Shimo, Tetsuro'
'Kamimura, Kazutaka'
'Nogita, Rika'
'Yasutake, Mikio'
'Shinmyozu, Teruo'
'Somekawa, Kenichi'

_publ_section_title
;
 Crystal Structure of 1:1 Complex Crystal between
 4-(3-Chlorobenzyloxy)-6-methyl-2-pyrone and Maleimide
;
_journal_name_full
;
 Analytical Sciences: X-ray Structure Analysis Online
;
_journal_page_first x43
_journal_page_last x44
_journal_paper_doi 10.2116/analscix.19.x43
_journal_volume 19
_journal_year 2003
_chemical_formula_moiety 'C17 H14 Cl N O5 '
_chemical_formula_sum 'C17 H14 Cl N O5'
_chemical_formula_weight 347.75
_chemical_melting_point ?
_space_group_IT_number 2
_symmetry_cell_setting triclinic
_symmetry_Int_Tables_number 2
_symmetry_space_group_name_Hall '-P 1'
_symmetry_space_group_name_H-M 'P -1'
_cell_angle_alpha 65.101(10)
_cell_angle_beta 87.60(2)
_cell_angle_gamma 71.910(9)
_cell_formula_units_Z 2
_cell_length_a 7.181(2)
_cell_length_b 11.123(4)
_cell_length_c 11.686(4)
_cell_measurement_reflns_used 5822
_cell_measurement_temperature 113.2
_cell_measurement_theta_max 27.5
_cell_measurement_theta_min 2.1
_cell_volume 800.5(4)
_diffrn_detector_area_resol_mean 10.00
_diffrn_measured_fraction_theta_full 0.8655
_diffrn_measured_fraction_theta_max 0.8655
_diffrn_measurement_device_type 'Rigaku RAXIS-RAPID Imaging Plate'
_diffrn_measurement_method \w
_diffrn_radiation_type 'Mo K\a'
_diffrn_radiation_wavelength 0.7107
_diffrn_reflns_av_R_equivalents 0.050
_diffrn_reflns_limit_h_max 9
_diffrn_reflns_limit_h_min 0
_diffrn_reflns_limit_k_max 14
_diffrn_reflns_limit_k_min -13
_diffrn_reflns_limit_l_max 15
_diffrn_reflns_limit_l_min -14
_diffrn_reflns_number 5022
_diffrn_reflns_theta_full 27.48
_diffrn_reflns_theta_max 27.48
_exptl_absorpt_coefficient_mu 0.265
_exptl_absorpt_correction_T_max 0.923
_exptl_absorpt_correction_T_min 0.534
_exptl_absorpt_correction_type multi-scan
_exptl_absorpt_process_details '(Higashi, 1995)'
_exptl_crystal_colour colorless
_exptl_crystal_density_diffrn 1.443
_exptl_crystal_density_meas ?
_exptl_crystal_density_method 'not measured'
_exptl_crystal_description prism
_exptl_crystal_size_max 0.500
_exptl_crystal_size_mid 0.500
_exptl_crystal_size_min 0.300
_exptl_crystal_size_rad ?
_refine_diff_density_max 0.33
_refine_diff_density_min -0.38
_refine_ls_abs_structure_details ?
_refine_ls_abs_structure_Flack ?
_refine_ls_extinction_coef ?
_refine_ls_extinction_method none
_refine_ls_goodness_of_fit_ref 1.280
_refine_ls_hydrogen_treatment refall
_refine_ls_number_parameters 273
_refine_ls_number_reflns 2294
_refine_ls_R_factor_gt 0.0565
_refine_ls_shift/su_max 0.0139
_refine_ls_structure_factor_coef F
_refine_ls_weighting_details 'w = 1/[\s^2^(Fo) + 0.00308|Fo|^2^]'
_refine_ls_weighting_scheme calc
_refine_ls_wR_factor_ref 0.0816
_reflns_number_gt 2294
_reflns_number_total 3172
_reflns_threshold_expression F^2^>3.0\s(F^2^)
_cod_original_sg_symbol_H-M 'P -1         '
_cod_original_formula_sum 'C17 H14 Cl N O5 '
_cod_database_code 1100671

loop_
_symmetry_equiv_pos_as_xyz
x,y,z
-x,-y,-z

loop_
_atom_site_label
_atom_site_type_symbol
_atom_site_fract_x
_atom_site_fract_y
_atom_site_fract_z
_atom_site_U_iso_or_equiv
_atom_site_adp_type
_atom_site_occupancy
_atom_site_calc_flag
_atom_site_refinement_flags
_atom_site_disorder_assembly
_atom_site_disorder_group
Cl(1) Cl 1.3836(1) 0.22793(8) 0.03991(7) 0.0437(2) Uani 1.00 d . . .
O(1) O 0.6976(3) 0.3518(2) 0.7108(2) 0.0361(6) Uani 1.00 d . . .
O(2) O 0.7107(3) 0.5660(2) 0.6371(2) 0.0413(6) Uani 1.00 d . . .
O(3) O 0.7988(3) 0.3284(2) 0.3744(2) 0.0336(5) Uani 1.00 d . . .
O(4) O 1.1858(3) 0.2320(2) 0.7198(2) 0.0453(6) Uani 1.00 d . . .
O(5) O 1.2879(4) 0.0635(2) 0.4220(2) 0.0511(7) Uani 1.00 d . . .
N(1) N 1.2467(4) 0.1814(3) 0.5478(2) 0.0366(7) Uani 1.00 d . . .
C(1) C 0.7229(4) 0.4689(3) 0.6116(3) 0.0330(7) Uani 1.00 d . . .
C(2) C 0.7566(4) 0.4640(3) 0.4930(3) 0.0322(7) Uani 1.00 d . . .
C(3) C 0.7643(4) 0.3477(3) 0.4800(2) 0.0316(7) Uani 1.00 d . . .
C(4) C 0.7355(4) 0.2301(3) 0.5842(3) 0.0356(8) Uani 1.00 d . . .
C(5) C 0.7052(4) 0.2358(3) 0.6953(3) 0.0370(8) Uani 1.00 d . . .
C(6) C 0.6820(5) 0.1216(3) 0.8139(3) 0.0422(9) Uani 1.00 d . . .
C(7) C 0.8291(5) 0.4428(3) 0.2627(3) 0.0344(8) Uani 1.00 d . . .
C(8) C 0.8863(4) 0.3881(3) 0.1655(2) 0.0309(7) Uani 1.00 d . . .
C(9) C 0.7439(4) 0.3872(3) 0.0895(2) 0.0339(7) Uani 1.00 d . . .
C(10) C 0.7985(4) 0.3385(3) -0.0019(3) 0.0342(7) Uani 1.00 d . . .
C(11) C 0.9958(4) 0.2890(3) -0.0187(3) 0.0342(7) Uani 1.00 d . . .
C(12) C 1.1353(4) 0.2885(3) 0.0592(3) 0.0312(7) Uani 1.00 d . . .
C(13) C 1.0844(4) 0.3387(3) 0.1503(2) 0.0320(7) Uani 1.00 d . . .
C(14) C 1.2078(4) 0.1535(3) 0.6706(3) 0.0389(8) Uani 1.00 d . . .
C(15) C 1.2006(5) 0.0071(3) 0.7294(3) 0.0461(9) Uani 1.00 d . . .
C(16) C 1.2320(5) -0.0428(3) 0.6431(3) 0.0481(9) Uani 1.00 d . . .
C(17) C 1.2598(5) 0.0681(3) 0.5229(3) 0.0409(8) Uani 1.00 d . . .
H(1) H 0.781(5) 0.546(3) 0.432(3) 0.037(8) Uiso 1.00 calc . . .
H(2) H 0.738(4) 0.158(3) 0.580(3) 0.032(8) Uiso 1.00 calc . . .
H(3) H 0.695(5) 0.046(4) 0.800(3) 0.045(9) Uiso 1.00 calc . . .
H(4) H 0.783(6) 0.107(4) 0.875(4) 0.08(1) Uiso 1.00 calc . . .
H(5) H 0.557(6) 0.148(4) 0.842(4) 0.056(10) Uiso 1.00 calc . . .
H(6) H 0.932(4) 0.463(3) 0.283(3) 0.032(7) Uiso 1.00 calc . . .
H(7) H 0.705(5) 0.523(3) 0.237(3) 0.039(8) Uiso 1.00 calc . . .
H(8) H 0.603(5) 0.429(3) 0.096(3) 0.043(8) Uiso 1.00 calc . . .
H(9) H 0.707(5) 0.339(3) -0.062(3) 0.042(8) Uiso 1.00 calc . . .
H(10) H 1.038(4) 0.249(3) -0.084(3) 0.036(8) Uiso 1.00 calc . . .
H(11) H 1.176(5) 0.336(3) 0.207(3) 0.041(8) Uiso 1.00 calc . . .
H(12) H 1.262(5) 0.267(4) 0.490(3) 0.048(9) Uiso 1.00 calc . . .
H(13) H 1.164(5) -0.038(3) 0.816(3) 0.045(8) Uiso 1.00 calc . . .
H(14) H 1.220(5) -0.141(3) 0.651(3) 0.044(8) Uiso 1.00 calc . . .

loop_
_atom_type_symbol
_atom_type_description
_atom_type_scat_dispersion_real
_atom_type_scat_dispersion_imag
_atom_type_scat_source
C C 0.003 0.002
;International Tables for Crystallography
(1992, Vol. C, Tables 4.2.6.8 and 6.1.1.1)
;
H H 0.000 0.000
;International Tables for Crystallography
(1992, Vol. C, Table 6.1.1.2)
;
O O 0.011 0.006
;International Tables for Crystallography
(1992, Vol. C, Tables 4.2.6.8 and 6.1.1.1)
;
N N 0.006 0.003
;International Tables for Crystallography
(1992, Vol. C, Tables 4.2.6.8 and 6.1.1.1)
;
Cl Cl 0.148 0.159
;International Tables for Crystallography
(1992, Vol. C, Tables 4.2.6.8 and 6.1.1.1)
;
